data_7055615
loop_
_publ_author_name
'Phukan, Nithi'
'Baruah, Jubaraj B.'

_publ_section_title
;
 Solvent and anion facilitated conformational changes in benzylamine
 substituted thiazolamine
;
_journal_issue 8
_journal_name_full 'New J. Chem.'
_journal_page_first 6899
_journal_paper_doi 10.1039/C6NJ00154H
_journal_volume 40
_journal_year 2016
_chemical_formula_moiety 'C16 H20 N4 S2, 2(N O3)'
_chemical_formula_sum 'C16 H20 N6 O6 S2'
_chemical_formula_weight 456.50
_chemical_name_systematic
; 
 ? 
;
_space_group_IT_number 14
_symmetry_cell_setting monoclinic
_symmetry_space_group_name_Hall '-P 2yn'
_symmetry_space_group_name_H-M 'P 1 21/n 1'
_atom_sites_solution_hydrogens geom
_atom_sites_solution_primary direct
_atom_sites_solution_secondary difmap
_audit_creation_method SHELXL-97
_audit_update_record
;
2016-04-25 deposited with the CCDC.
2016-06-07 downloaded from the CCDC.
;
_cell_angle_alpha 90.00
_cell_angle_beta 104.814(15)
_cell_angle_gamma 90.00
_cell_formula_units_Z 2
_cell_length_a 7.0178(17)
_cell_length_b 16.125(4)
_cell_length_c 9.208(2)
_cell_measurement_reflns_used 2455
_cell_measurement_temperature 296(2)
_cell_measurement_theta_max 21.75
_cell_measurement_theta_min 3.00
_cell_volume 1007.4(4)
_computing_cell_refinement 'Bruker SMART'
_computing_data_collection 'Bruker SMART'
_computing_data_reduction 'Bruker SAINT'
_computing_molecular_graphics 'Bruker SHELXTL'
_computing_publication_material 'Bruker SHELXTL'
_computing_structure_refinement 'SHELXL-97 (Sheldrick, 1997)'
_computing_structure_solution 'SHELXS-97 (Sheldrick, 1990)'
_diffrn_ambient_temperature 296(2)
_diffrn_measured_fraction_theta_full 0.997
_diffrn_measured_fraction_theta_max 0.997
_diffrn_measurement_device_type 'CCD area detector'
_diffrn_measurement_method 'phi and omega scans'
_diffrn_radiation_monochromator graphite
_diffrn_radiation_source 'fine-focus sealed tube'
_diffrn_radiation_type MoK\a
_diffrn_radiation_wavelength 0.71073
_diffrn_reflns_av_R_equivalents 0.0570
_diffrn_reflns_av_sigmaI/netI 0.0472
_diffrn_reflns_limit_h_max 8
_diffrn_reflns_limit_h_min -7
_diffrn_reflns_limit_k_max 19
_diffrn_reflns_limit_k_min -19
_diffrn_reflns_limit_l_max 11
_diffrn_reflns_limit_l_min -10
_diffrn_reflns_number 12061
_diffrn_reflns_theta_full 25.24
_diffrn_reflns_theta_max 25.24
_diffrn_reflns_theta_min 2.61
_exptl_absorpt_coefficient_mu 0.312
_exptl_absorpt_correction_T_max 0.963
_exptl_absorpt_correction_T_min 0.914
_exptl_absorpt_correction_type multi-scan
_exptl_absorpt_process_details multi-scan
_exptl_crystal_colour colorless
_exptl_crystal_density_diffrn 1.505
_exptl_crystal_density_method 'not measured'
_exptl_crystal_description block
_exptl_crystal_F_000 476
_exptl_crystal_size_max 0.32
_exptl_crystal_size_mid 0.24
_exptl_crystal_size_min 0.12
_refine_diff_density_max 0.686
_refine_diff_density_min -0.418
_refine_diff_density_rms 0.099
_refine_ls_extinction_method none
_refine_ls_goodness_of_fit_ref 1.058
_refine_ls_hydrogen_treatment constr
_refine_ls_matrix_type full
_refine_ls_number_parameters 137
_refine_ls_number_reflns 1812
_refine_ls_number_restraints 0
_refine_ls_restrained_S_all 1.058
_refine_ls_R_factor_all 0.0906
_refine_ls_R_factor_gt 0.0678
_refine_ls_shift/su_max 0.000
_refine_ls_shift/su_mean 0.000
_refine_ls_structure_factor_coef Fsqd
_refine_ls_weighting_details 'calc w=1/[\s^2^(Fo^2^)+(0.0000P)^2^+4.0000P] where P=(Fo^2^+2Fc^2^)/3'
_refine_ls_weighting_scheme calc
_refine_ls_wR_factor_gt 0.1523
_refine_ls_wR_factor_ref 0.1616
_reflns_number_gt 1298
_reflns_number_total 1812
_reflns_threshold_expression >2sigma(I)
_cod_data_source_file c6nj00154h2.cif
_cod_data_source_block 2
_cod_depositor_comments 'Adding full bibliography for 7055612--7055616.cif.'
_cod_original_sg_symbol_H-M 'P 21/n'
_cod_database_code 7055615

loop_
_symmetry_equiv_pos_as_xyz
'x, y, z'
'-x+1/2, y+1/2, -z+1/2'
'-x, -y, -z'
'x-1/2, -y-1/2, z-1/2'

loop_
_atom_site_label
_atom_site_type_symbol
_atom_site_fract_x
_atom_site_fract_y
_atom_site_fract_z
_atom_site_U_iso_or_equiv
_atom_site_adp_type
_atom_site_occupancy
_atom_site_symmetry_multiplicity
_atom_site_calc_flag
_atom_site_refinement_flags
S1 S 0.2246(2) 0.38083(8) 0.55342(15) 0.0515(4) Uani 1 1 d .
N1 N 0.2324(6) 0.2728(2) 0.3560(4) 0.0441(10) Uani 1 1 d .
H1 H 0.2355 0.2494 0.2727 0.053 Uiso 1 1 calc R
N2 N 0.2343(7) 0.4111(2) 0.2686(5) 0.0548(12) Uani 1 1 d .
H2 H 0.2382 0.4624 0.2950 0.066 Uiso 1 1 calc R
C7 C 0.5567(8) 0.4724(3) 0.1469(5) 0.0471(12) Uani 1 1 d .
H7 H 0.5955 0.4541 0.2459 0.057 Uiso 1 1 calc R
C6 C 0.3712(8) 0.4507(3) 0.0578(5) 0.0429(12) Uani 1 1 d .
C8 C 0.3146(8) 0.4788(3) -0.0895(5) 0.0457(12) Uani 1 1 d .
H8 H 0.1910 0.4651 -0.1502 0.055 Uiso 1 1 calc R
C5 C 0.2335(9) 0.3938(3) 0.1142(5) 0.0531(14) Uani 1 1 d .
H5A H 0.1006 0.4003 0.0512 0.064 Uiso 1 1 calc R
H5B H 0.2730 0.3367 0.1062 0.064 Uiso 1 1 calc R
C4 C 0.2296(7) 0.3550(3) 0.3730(5) 0.0426(11) Uani 1 1 d .
C3 C 0.2298(7) 0.2286(3) 0.4852(5) 0.0463(12) Uani 1 1 d .
H3 H 0.2311 0.1710 0.4891 0.056 Uiso 1 1 calc R
C2 C 0.2254(7) 0.2759(3) 0.6026(5) 0.0460(12) Uani 1 1 d .
C1 C 0.2206(8) 0.2514(3) 0.7581(6) 0.0571(14) Uani 1 1 d .
H1A H 0.2237 0.1921 0.7663 0.086 Uiso 1 1 calc R
H1B H 0.1020 0.2721 0.7790 0.086 Uiso 1 1 calc R
H1C H 0.3329 0.2744 0.8290 0.086 Uiso 1 1 calc R
O1 O 0.2090(6) 0.1896(2) 0.0863(4) 0.0586(10) Uani 1 1 d .
O2 O 0.2154(7) 0.0613(2) 0.0220(4) 0.0748(13) Uani 1 1 d .
O3 O 0.3266(6) 0.0964(2) 0.2530(4) 0.0639(11) Uani 1 1 d .
N3 N 0.2497(6) 0.1148(2) 0.1201(5) 0.0461(10) Uani 1 1 d .

loop_
_atom_site_aniso_label
_atom_site_aniso_U_11
_atom_site_aniso_U_22
_atom_site_aniso_U_33
_atom_site_aniso_U_23
_atom_site_aniso_U_13
_atom_site_aniso_U_12
S1 0.0748(10) 0.0401(7) 0.0486(8) -0.0053(6) 0.0322(7) -0.0067(6)
N1 0.058(3) 0.033(2) 0.047(2) -0.0024(17) 0.025(2) -0.0036(19)
N2 0.091(4) 0.028(2) 0.054(3) -0.0038(18) 0.037(3) -0.012(2)
C7 0.067(4) 0.036(3) 0.039(3) 0.004(2) 0.015(3) -0.006(2)
C6 0.064(3) 0.028(2) 0.040(3) -0.0045(19) 0.019(2) -0.004(2)
C8 0.058(3) 0.038(3) 0.043(3) -0.002(2) 0.014(2) -0.007(2)
C5 0.079(4) 0.043(3) 0.044(3) -0.003(2) 0.030(3) -0.022(3)
C4 0.049(3) 0.036(3) 0.049(3) -0.004(2) 0.022(2) -0.005(2)
C3 0.055(3) 0.036(3) 0.051(3) 0.008(2) 0.020(3) 0.000(2)
C2 0.050(3) 0.048(3) 0.043(3) 0.003(2) 0.019(2) -0.003(2)
C1 0.066(4) 0.060(3) 0.051(3) 0.008(3) 0.024(3) 0.001(3)
O1 0.091(3) 0.0323(19) 0.054(2) 0.0028(16) 0.021(2) 0.0051(18)
O2 0.114(4) 0.043(2) 0.064(3) -0.0194(19) 0.016(2) -0.001(2)
O3 0.094(3) 0.045(2) 0.049(2) 0.0050(17) 0.011(2) 0.010(2)
N3 0.058(3) 0.031(2) 0.053(3) -0.003(2) 0.021(2) 0.0003(19)

loop_
_atom_type_symbol
_atom_type_description
_atom_type_scat_dispersion_real
_atom_type_scat_dispersion_imag
_atom_type_scat_source
C C 0.0033 0.0016 'International Tables Vol C Tables 4.2.6.8 and 6.1.1.4'
H H 0.0000 0.0000 'International Tables Vol C Tables 4.2.6.8 and 6.1.1.4'
N N 0.0061 0.0033 'International Tables Vol C Tables 4.2.6.8 and 6.1.1.4'
O O 0.0106 0.0060 'International Tables Vol C Tables 4.2.6.8 and 6.1.1.4'
S S 0.1246 0.1234 'International Tables Vol C Tables 4.2.6.8 and 6.1.1.4'

loop_
_geom_angle_atom_site_label_1
_geom_angle_atom_site_label_2
_geom_angle_atom_site_label_3
_geom_angle
_geom_angle_site_symmetry_1
_geom_angle_site_symmetry_3
C4 S1 C2 90.9(2) . .
C4 N1 C3 113.9(4) . .
C4 N1 H1 123.1 . .
C3 N1 H1 123.1 . .
C4 N2 C5 125.9(4) . .
C4 N2 H2 117.1 . .
C5 N2 H2 117.1 . .
C6 C7 C8 120.9(4) . 3_665
C6 C7 H7 119.5 . .
C8 C7 H7 119.5 3_665 .
C8 C6 C7 118.9(4) . .
C8 C6 C5 118.9(5) . .
C7 C6 C5 122.0(4) . .
C6 C8 C7 120.1(5) . 3_665
C6 C8 H8 119.9 . .
C7 C8 H8 119.9 3_665 .
N2 C5 C6 112.1(4) . .
N2 C5 H5A 109.2 . .
C6 C5 H5A 109.2 . .
N2 C5 H5B 109.2 . .
C6 C5 H5B 109.2 . .
H5A C5 H5B 107.9 . .
N2 C4 N1 126.0(4) . .
N2 C4 S1 123.0(4) . .
N1 C4 S1 111.0(4) . .
C2 C3 N1 114.1(4) . .
C2 C3 H3 122.9 . .
N1 C3 H3 122.9 . .
C3 C2 C1 129.6(5) . .
C3 C2 S1 110.1(4) . .
C1 C2 S1 120.3(4) . .
C2 C1 H1A 109.5 . .
C2 C1 H1B 109.5 . .
H1A C1 H1B 109.5 . .
C2 C1 H1C 109.5 . .
H1A C1 H1C 109.5 . .
H1B C1 H1C 109.5 . .
O2 N3 O3 120.9(4) . .
O2 N3 O1 120.1(4) . .
O3 N3 O1 119.1(4) . .

loop_
_geom_bond_atom_site_label_1
_geom_bond_atom_site_label_2
_geom_bond_distance
_geom_bond_site_symmetry_2
S1 C4 1.721(5) .
S1 C2 1.751(5) .
N1 C4 1.335(6) .
N1 C3 1.391(6) .
N1 H1 0.8600 .
N2 C4 1.328(6) .
N2 C5 1.447(6) .
N2 H2 0.8600 .
C7 C6 1.395(7) .
C7 C8 1.400(7) 3_665
C7 H7 0.9300 .
C6 C8 1.388(6) .
C6 C5 1.517(6) .
C8 C7 1.400(7) 3_665
C8 H8 0.9300 .
C5 H5A 0.9700 .
C5 H5B 0.9700 .
C3 C2 1.331(7) .
C3 H3 0.9300 .
C2 C1 1.494(7) .
C1 H1A 0.9600 .
C1 H1B 0.9600 .
C1 H1C 0.9600 .
O1 N3 1.261(5) .
O2 N3 1.226(5) .
O3 N3 1.241(5) .

loop_
_geom_torsion_atom_site_label_1
_geom_torsion_atom_site_label_2
_geom_torsion_atom_site_label_3
_geom_torsion_atom_site_label_4
_geom_torsion
_geom_torsion_site_symmetry_1
_geom_torsion_site_symmetry_4
C8 C7 C6 C8 -0.4(8) 3_665 .
C8 C7 C6 C5 176.4(5) 3_665 .
C7 C6 C8 C7 0.4(8) . 3_665
C5 C6 C8 C7 -176.5(4) . 3_665
C4 N2 C5 C6 -140.1(5) . .
C8 C6 C5 N2 -142.4(5) . .
C7 C6 C5 N2 40.7(7) . .
C5 N2 C4 N1 3.3(9) . .
C5 N2 C4 S1 -178.3(4) . .
C3 N1 C4 N2 178.9(5) . .
C3 N1 C4 S1 0.2(6) . .
C2 S1 C4 N2 -178.9(5) . .
C2 S1 C4 N1 -0.2(4) . .
C4 N1 C3 C2 -0.1(7) . .
N1 C3 C2 C1 179.7(5) . .
N1 C3 C2 S1 -0.1(6) . .
C4 S1 C2 C3 0.2(4) . .
C4 S1 C2 C1 -179.6(4) . .
